data_2004395
loop_
_publ_author_name
'Jurkschat, K.'
'Schollmeyer, D.'

_publ_section_title
;
 2,8-Dithia-1-phospha-5-arsabicyclo[3.3.0]octane 1-Oxide
;
_journal_issue 1
_journal_name_full 'Acta Crystallographica Section C'
_journal_page_first 250
_journal_page_last 252
_journal_paper_doi 10.1107/S0108270195011449
_journal_volume 52
_journal_year 1996
_chemical_formula_sum 'C4 H8 As O P S2'
_chemical_formula_weight 242.11
_chemical_name_systematic
;
2,8-Dithia-1-phospha-5-arsabicyclo[3.3.0]octan-1-oxide
;
_space_group_IT_number 2
_symmetry_cell_setting triclinic
_symmetry_space_group_name_Hall '-P 1'
_symmetry_space_group_name_H-M 'P -1'
_audit_creation_method SHELXL
_cell_angle_alpha 71.240(10)
_cell_angle_beta 78.88(3)
_cell_angle_gamma 63.29(3)
_cell_formula_units_Z 2
_cell_length_a 6.522(3)
_cell_length_b 6.8520(10)
_cell_length_c 10.5390(10)
_cell_measurement_reflns_used 75
_cell_measurement_temperature 298(2)
_cell_measurement_theta_max 15
_cell_measurement_theta_min 14
_cell_volume 397.7(2)
_computing_cell_refinement 'CELSIUS (Svenson, 1974)'
_computing_data_collection 'CAD-4 Software (Enraf-Nonius, 1989)'
_computing_data_reduction 'CORINC (Dr\"ager \& Gattow, 1971)'
_computing_molecular_graphics 'ORTEPII  (Johnson, 1976)'
_computing_structure_refinement 'SHELXL93 (Sheldrick, 1993)'
_computing_structure_solution 'SHELXS86 (Sheldrick, 1985)'
_diffrn_ambient_temperature 298(2)
_diffrn_measurement_device 'Enraf-Nonius CAD-4'
_diffrn_measurement_method \w/2\q
_diffrn_radiation_monochromator graphite
_diffrn_radiation_source 'fine-focus sealed tube'
_diffrn_radiation_type MoK\a
_diffrn_radiation_wavelength 0.7107
_diffrn_reflns_av_R_equivalents 0.0201
_diffrn_reflns_av_sigmaI/netI 0.0185
_diffrn_reflns_limit_h_max 9
_diffrn_reflns_limit_h_min 0
_diffrn_reflns_limit_k_max 9
_diffrn_reflns_limit_k_min -8
_diffrn_reflns_limit_l_max 14
_diffrn_reflns_limit_l_min -14
_diffrn_reflns_number 2495
_diffrn_reflns_theta_max 14.99
_diffrn_reflns_theta_min 2.04
_diffrn_standards_decay_% 5
_diffrn_standards_interval_time 50
_diffrn_standards_number 3
_exptl_absorpt_coefficient_mu 4.917
_exptl_absorpt_correction_T_max 1.000
_exptl_absorpt_correction_T_min 0.330
_exptl_absorpt_correction_type '(DIFABS (Walker, 1983)'
_exptl_crystal_colour colourless
_exptl_crystal_density_diffrn 2.022
_exptl_crystal_description 'rectangular prism'
_exptl_crystal_F_000 240
_exptl_crystal_size_max 0.90
_exptl_crystal_size_mid 0.64
_exptl_crystal_size_min 0.50
_refine_diff_density_max .543
_refine_diff_density_min -.682
_refine_ls_extinction_method none
_refine_ls_goodness_of_fit_all 1.120
_refine_ls_goodness_of_fit_obs 1.146
_refine_ls_hydrogen_treatment refU
_refine_ls_matrix_type full
_refine_ls_number_parameters 86
_refine_ls_number_reflns 2307
_refine_ls_number_restraints 0
_refine_ls_restrained_S_all 1.120
_refine_ls_restrained_S_obs 1.146
_refine_ls_R_factor_all 0.0360
_refine_ls_R_factor_obs 0.0297
_refine_ls_shift/esd_max 0.000
_refine_ls_shift/esd_mean 0.000
_refine_ls_structure_factor_coef Fsqd
_refine_ls_weighting_details 'w = 1/[\s^2^(Fo^2^)+(0.0467P)^2^+0.3211P] where P=(Fo^2^+2Fc^2^)/3'
_refine_ls_weighting_scheme calc
_refine_ls_wR_factor_all 0.0826
_refine_ls_wR_factor_obs 0.0797
_reflns_number_observed 2069
_reflns_number_total 2307
_reflns_observed_criterion >2sigma(I)
_cod_data_source_file jz1062.cif
_cod_data_source_block jas1
_cod_depositor_comments
;
The following automatic conversions were performed:

'_refine_ls_weighting_scheme' value 'calc w =
1/[\s^2^(Fo^2^)+(0.0467P)^2^+0.3211P] where P=(Fo^2^+2Fc^2^)/3' was
changed to 'calc'. New tag '_refine_ls_weighting_details' was
created. The value of the new tag was set to 'w =
1/[\s^2^(Fo^2^)+(0.0467P)^2^+0.3211P] where P=(Fo^2^+2Fc^2^)/3'.

Automatic conversion script
Id: cif_fix_values 3143 2015-03-26 13:38:13Z robertas 
;
_cod_database_code 2004395

loop_
_symmetry_equiv_pos_as_xyz
'x, y, z'
'-x, -y, -z'

loop_
_atom_site_aniso_label
_atom_site_aniso_U_11
_atom_site_aniso_U_22
_atom_site_aniso_U_33
_atom_site_aniso_U_12
_atom_site_aniso_U_13
_atom_site_aniso_U_23
As 0.03147(15) 0.02807(14) 0.02750(14) -0.01338(11) -0.00190(9) -0.00906(10)
S1 0.0456(4) 0.0356(4) 0.0341(3) -0.0211(3) -0.0009(3) 0.0016(3)
S2 0.0220(3) 0.0336(3) 0.0442(4) -0.0062(2) -0.0047(2) -0.0079(3)
P 0.0209(3) 0.0240(3) 0.0231(3) -0.0058(2) 0.0001(2) -0.0062(2)
O1 0.0241(9) 0.0431(11) 0.0323(10) -0.0051(8) 0.0040(7) -0.0099(8)
C1 0.0394(14) 0.044(2) 0.0223(11) -0.0138(12) 0.0022(10) -0.0078(11)
C2 0.0334(13) 0.050(2) 0.0244(12) -0.0159(12) -0.0042(10) -0.0065(11)
C3 0.0290(12) 0.0245(11) 0.048(2) -0.0095(10) -0.0036(11) -0.0079(11)
C4 0.0291(12) 0.0257(12) 0.046(2) -0.0043(10) -0.0025(11) -0.0147(11)

loop_
_atom_site_label
_atom_site_occupancy
_atom_site_fract_x
_atom_site_fract_y
_atom_site_fract_z
_atom_site_U_iso_or_equiv
_atom_site_thermal_displace_type
_atom_site_calc_flag
_atom_site_refinement_flags
_atom_site_type_symbol
As 1 .17165(4) .39448(4) .16387(3) .02818(9) Uani d . As
S1 1 .18837(14) .19937(13) .38312(8) .0399(2) Uani d . S
S2 1 -.08575(11) .74476(12) .16791(8) .0356(2) Uani d . S
P 1 .47165(10) .48049(10) .18397(6) .02427(13) Uani d . P
O1 1 .6894(3) .3959(4) .1013(2) .0376(4) Uani d . O
C1 1 .3144(5) .3337(5) .4495(3) .0377(6) Uani d . C
H1A 1 .1994(5) .4827(5) .4549(3) .044(7) Uiso calc R H
H1B 1 .3615(5) .2439(5) .5396(3) .044(7) Uiso calc R H
C2 1 .5210(5) .3568(6) .3619(3) .0372(6) Uani d . C
H2A 1 .6479(5) .2078(6) .3739(3) .048(7) Uiso calc R H
H2B 1 .5669(5) .4499(6) .3924(3) .048(7) Uiso calc R H
C3 1 .3264(5) .7861(4) .1514(3) .0346(6) Uani d . C
H3A 1 .4124(5) .8383(4) .1878(3) .043(7) Uiso calc R H
H3B 1 .3242(5) .8537(4) .0552(3) .043(7) Uiso calc R H
C4 1 .0819(5) .8663(5) .2119(3) .0348(6) Uani d . C
H4A 1 .0063(5) 1.0303(5) .1808(3) .051(8) Uiso calc R H
H4B 1 .0852(5) .8252(5) .3088(3) .051(8) Uiso calc R H

loop_
_atom_type_symbol
_atom_type_description
_atom_type_scat_dispersion_real
_atom_type_scat_dispersion_imag
_atom_type_scat_source
C C .0033 .0016 'International Tables Vol C Tables 4.2.6.8 and 6.1.1.4'
H H .0000 .0000 'International Tables Vol C Tables 4.2.6.8 and 6.1.1.4'
S S .1246 .1234 'International Tables Vol C Tables 4.2.6.8 and 6.1.1.4'
P P .1023 .0942 'International Tables Vol C Tables 4.2.6.8 and 6.1.1.4'
O O .0106 .0060 'International Tables Vol C Tables 4.2.6.8 and 6.1.1.4'
As As .0499 2.0058 'International Tables Vol C Tables 4.2.6.8 and 6.1.1.4'

loop_
_geom_angle_atom_site_label_1
_geom_angle_atom_site_label_2
_geom_angle_atom_site_label_3
_geom_angle_site_symmetry_3
_geom_angle
_geom_angle_publ_flag
S2 As S1 . 103.13(4) yes
S2 As P . 90.83(4) yes
S1 As P . 90.09(4) yes
S2 As O1 2_665 85.77(5) yes
S1 As O1 2_665 160.32(5) yes
P As O1 2_665 72.05(5) yes
C1 S1 As . 101.05(10) yes
C4 S2 As . 103.58(9) yes
O1 P C3 . 114.86(14) yes
O1 P C2 . 110.83(13) yes
C3 P C2 . 108.9(2) yes
O1 P As . 118.06(10) yes
C3 P As . 100.97(10) yes
C2 P As . 102.01(10) yes
C2 C1 S1 . 111.6(2) yes
C1 C2 P . 114.5(2) yes
C4 C3 P . 112.8(2) yes
C3 C4 S2 . 112.7(2) yes

loop_
_geom_bond_atom_site_label_1
_geom_bond_atom_site_label_2
_geom_bond_site_symmetry_2
_geom_bond_distance
_geom_bond_publ_flag
As S2 . 2.2354(12) yes
As S1 . 2.2623(8) yes
As P . 2.3447(11) yes
As O1 2_665 2.882(2) yes
S1 C1 . 1.824(3) yes
S2 C4 . 1.834(3) yes
P O1 . 1.490(2) yes
P C3 . 1.811(3) yes
P C2 . 1.817(3) yes
C1 C2 . 1.521(4) yes
C3 C4 . 1.516(4) yes

loop_
_geom_torsion_atom_site_label_1
_geom_torsion_atom_site_label_2
_geom_torsion_atom_site_label_3
_geom_torsion_atom_site_label_4
_geom_torsion_site_symmetry_1
_geom_torsion
_geom_torsion_publ_flag
S2 As S1 C1 . -66.38(11) yes
P As S1 C1 . 24.50(11) yes
O1 As S1 C1 2_665 48.9(2) yes
S1 As S2 C4 . 81.24(11) yes
P As S2 C4 . -9.05(11) yes
O1 As S2 C4 2_665 -80.99(12) yes
S2 As P O1 . -138.69(10) yes
S1 As P O1 . 118.18(10) yes
O1 As P O1 2_665 -53.40(13) yes
S2 As P C3 . -12.63(11) yes
S1 As P C3 . -115.76(11) yes
O1 As P C3 2_665 72.65(12) yes
S2 As P C2 . 99.63(11) yes
S1 As P C2 . -3.51(11) yes
O1 As P C2 2_665 -175.09(12) yes
As S1 C1 C2 . -46.8(2) yes
S1 C1 C2 P . 49.4(3) yes
O1 P C2 C1 . -151.4(2) yes
C3 P C2 C1 . 81.4(3) yes
As P C2 C1 . -24.8(3) yes
O1 P C3 C4 . 166.3(2) yes
C2 P C3 C4 . -68.8(2) yes
As P C3 C4 . 38.1(2) yes
P C3 C4 S2 . -50.8(3) yes
As S2 C4 C3 . 35.4(2) yes
